data_4509953
loop_
_publ_author_name
'Putta, Anjaneyulu'
'Mottishaw, Jeffery D.'
'Wang, Zhihua'
'Sun, Haoran'

_publ_section_title
;
 Rational Design of Lamellar \p--\p Stacked Organic Crystalline Materials
 with Short Interplanar Distance
;
_journal_issue 1
_journal_name_full 'Crystal Growth &amp; Design'
_journal_page_first 350
_journal_paper_doi 10.1021/cg401637a
_journal_volume 14
_journal_year 2014
_chemical_formula_moiety 'C32 H10 F26 N2'
_chemical_formula_sum 'C32 H10 F26 N2'
_chemical_formula_weight 916.42
_chemical_name_common 11,12-bisC6F13dibenzphenazine
_chemical_name_systematic 11,12-bis(perfluorohexyl)-dibenz[a,c]phenazine
_space_group_IT_number 61
_symmetry_cell_setting orthorhombic
_symmetry_space_group_name_Hall '-P 2ac 2ab'
_symmetry_space_group_name_H-M 'P b c a'
_atom_sites_solution_hydrogens geom
_atom_sites_solution_primary direct
_atom_sites_solution_secondary difmap
_audit_creation_method SHELXL-97
_cell_angle_alpha 90.00
_cell_angle_beta 90.00
_cell_angle_gamma 90.00
_cell_formula_units_Z 8
_cell_length_a 7.5302(8)
_cell_length_b 18.595(2)
_cell_length_c 45.450(5)
_cell_measurement_reflns_used 9897
_cell_measurement_temperature 100(2)
_cell_measurement_theta_max 18.54
_cell_measurement_theta_min 2.37
_cell_volume 6364.1(12)
_computing_cell_refinement 'Bruker SMART'
_computing_data_collection 'Bruker SMART'
_computing_data_reduction 'Bruker SAINT'
_computing_molecular_graphics 'Bruker SHELXTL'
_computing_publication_material 'Bruker SHELXTL'
_computing_structure_refinement 'SHELXL-97 (Sheldrick, 1997)'
_computing_structure_solution 'Bruker SHELXTL'
_diffrn_ambient_temperature 100(2)
_diffrn_measured_fraction_theta_full 1.000
_diffrn_measured_fraction_theta_max 1.000
_diffrn_measurement_device_type 'CCD area detector'
_diffrn_measurement_method 'phi and omega scans'
_diffrn_radiation_monochromator graphite
_diffrn_radiation_source 'fine-focus sealed tube'
_diffrn_radiation_type MoK\a
_diffrn_radiation_wavelength 0.71073
_diffrn_reflns_av_R_equivalents 0.0431
_diffrn_reflns_av_sigmaI/netI 0.0166
_diffrn_reflns_limit_h_max 6
_diffrn_reflns_limit_h_min -6
_diffrn_reflns_limit_k_max 16
_diffrn_reflns_limit_k_min -16
_diffrn_reflns_limit_l_max 40
_diffrn_reflns_limit_l_min -40
_diffrn_reflns_number 29754
_diffrn_reflns_theta_full 18.56
_diffrn_reflns_theta_max 18.56
_diffrn_reflns_theta_min 1.79
_exptl_absorpt_coefficient_mu 0.220
_exptl_absorpt_correction_T_max 0.9762
_exptl_absorpt_correction_T_min 0.8978
_exptl_absorpt_correction_type multi-scan
_exptl_absorpt_process_details SADABS
_exptl_crystal_colour Yellow
_exptl_crystal_density_diffrn 1.913
_exptl_crystal_density_method 'not measured'
_exptl_crystal_description Needle
_exptl_crystal_F_000 3600
_exptl_crystal_size_max 0.50
_exptl_crystal_size_mid 0.15
_exptl_crystal_size_min 0.11
_refine_diff_density_max 0.223
_refine_diff_density_min -0.170
_refine_diff_density_rms 0.040
_refine_ls_extinction_method none
_refine_ls_goodness_of_fit_ref 1.149
_refine_ls_hydrogen_treatment constr
_refine_ls_matrix_type full
_refine_ls_number_parameters 541
_refine_ls_number_reflns 2401
_refine_ls_number_restraints 0
_refine_ls_restrained_S_all 1.149
_refine_ls_R_factor_all 0.0378
_refine_ls_R_factor_gt 0.0322
_refine_ls_shift/su_max 0.016
_refine_ls_shift/su_mean 0.003
_refine_ls_structure_factor_coef Fsqd
_refine_ls_weighting_details 'calc w=1/[\s^2^(Fo^2^)+(0.0307P)^2^+13.7724P] where P=(Fo^2^+2Fc^2^)/3'
_refine_ls_weighting_scheme calc
_refine_ls_wR_factor_gt 0.0771
_refine_ls_wR_factor_ref 0.0803
_reflns_number_gt 2148
_reflns_number_total 2401
_reflns_threshold_expression >2sigma(I)
_cod_data_source_file cg401637a_si_002.cif
_cod_data_source_block 13033
_cod_depositor_comments
;
The following automatic conversions were performed:

'_symmetry_cell_setting' value 'Orthorhombic' changed to
'orthorhombic' according to
/usr/data/users/saulius/automatic-downloads/current/ACS/lib/dictionaries/cif_core.dic
dictionary named 'cif_core.dic' version 2.4.2 from 2011-04-26.

Automatic conversion script
Id: cif_fix_values 2281 2013-09-26 08:29:07Z andrius 
;
_cod_original_sg_symbol_H-M 'Pbca '
_cod_database_code 4509953

loop_
_symmetry_equiv_pos_as_xyz
'x, y, z'
'-x+1/2, -y, z+1/2'
'x+1/2, -y+1/2, -z'
'-x, y+1/2, -z+1/2'
'-x, -y, -z'
'x-1/2, y, -z-1/2'
'-x-1/2, y-1/2, z'
'x, -y-1/2, z-1/2'

loop_
_atom_site_label
_atom_site_type_symbol
_atom_site_fract_x
_atom_site_fract_y
_atom_site_fract_z
_atom_site_U_iso_or_equiv
_atom_site_adp_type
_atom_site_occupancy
_atom_site_symmetry_multiplicity
_atom_site_calc_flag
_atom_site_refinement_flags
F4 F 1.0746(3) 0.05220(14) 0.62412(5) 0.0231(7) Uani 1 1 d .
F14 F 0.8210(3) 0.11252(13) 0.58643(5) 0.0246(7) Uani 1 1 d .
F16 F 0.4374(3) 0.08175(13) 0.60255(5) 0.0233(7) Uani 1 1 d .
F2 F 0.7095(3) -0.00146(12) 0.60842(6) 0.0241(7) Uani 1 1 d .
F19 F 0.6103(3) 0.16877(14) 0.54088(5) 0.0306(7) Uani 1 1 d .
F17 F 0.4109(3) 0.19573(14) 0.59412(5) 0.0256(7) Uani 1 1 d .
F5 F 0.9187(3) -0.12008(13) 0.60882(5) 0.0271(7) Uani 1 1 d .
F1 F 0.7235(3) -0.04764(13) 0.65208(5) 0.0255(7) Uani 1 1 d .
F3 F 1.0545(3) -0.03189(13) 0.65730(5) 0.0264(7) Uani 1 1 d .
F15 F 0.7347(3) 0.22184(14) 0.59343(5) 0.0268(7) Uani 1 1 d .
F7 F 1.2172(3) -0.15199(14) 0.63008(5) 0.0305(7) Uani 1 1 d .
F8 F 1.3368(3) -0.04866(14) 0.62031(6) 0.0355(8) Uani 1 1 d .
F10 F 1.1682(4) -0.16461(14) 0.56681(6) 0.0342(7) Uani 1 1 d .
F6 F 1.0216(3) -0.03402(13) 0.58101(5) 0.0273(7) Uani 1 1 d .
F18 F 0.5638(3) 0.05518(14) 0.55009(5) 0.0288(7) Uani 1 1 d .
F20 F 0.1961(4) 0.10097(14) 0.56023(6) 0.0356(8) Uani 1 1 d .
F13 F 1.4066(3) -0.24198(14) 0.59598(6) 0.0330(7) Uani 1 1 d .
F11 F 1.5755(4) -0.15109(15) 0.60234(8) 0.0547(9) Uani 1 1 d .
F21 F 0.2772(3) 0.19918(15) 0.53788(5) 0.0344(7) Uani 1 1 d .
F22 F 0.2808(4) 0.02067(16) 0.51581(6) 0.0500(9) Uani 1 1 d .
F9 F 1.3509(4) -0.07377(14) 0.56420(6) 0.0438(8) Uani 1 1 d .
F23 F 0.4327(4) 0.10495(16) 0.49449(6) 0.0481(9) Uani 1 1 d .
F25 F 0.1395(4) 0.18024(19) 0.48411(6) 0.0643(10) Uani 1 1 d .
F12 F 1.5286(4) -0.19302(16) 0.55869(7) 0.0579(9) Uani 1 1 d .
N1 N 0.7351(5) 0.1379(2) 0.72562(10) 0.0192(10) Uani 1 1 d .
F24 F -0.0194(5) 0.10988(19) 0.51103(8) 0.0706(11) Uani 1 1 d .
N2 N 0.6370(5) 0.2657(2) 0.69584(10) 0.0214(10) Uani 1 1 d .
F26 F 0.1023(5) 0.07005(19) 0.47183(8) 0.0846(13) Uani 1 1 d .
C10 C 0.5908(6) 0.3251(3) 0.74222(12) 0.0215(12) Uani 1 1 d .
C19 C 0.4974(6) 0.4498(3) 0.74312(12) 0.0315(14) Uani 1 1 d .
H19 H 0.4662 0.4918 0.7333 0.038 Uiso 1 1 calc R
C3 C 0.7116(6) 0.1441(3) 0.63397(10) 0.0180(12) Uani 1 1 d .
C17 C 0.5417(6) 0.3851(3) 0.78810(12) 0.0310(14) Uani 1 1 d .
H17 H 0.5392 0.3847 0.8086 0.037 Uiso 1 1 calc R
C7 C 0.6922(6) 0.1971(3) 0.74004(10) 0.0181(12) Uani 1 1 d .
C9 C 0.6962(6) 0.1947(3) 0.77220(10) 0.0187(12) Uani 1 1 d .
C5 C 0.6801(6) 0.2046(3) 0.68117(11) 0.0161(12) Uani 1 1 d .
C16 C 0.7509(6) 0.1329(3) 0.78689(12) 0.0235(13) Uani 1 1 d .
H16 H 0.7890 0.0933 0.7761 0.028 Uiso 1 1 calc R
C12 C 0.5894(6) 0.3221(3) 0.77313(12) 0.0230(13) Uani 1 1 d .
C13 C 0.6352(6) 0.2490(3) 0.81910(12) 0.0284(13) Uani 1 1 d .
H13 H 0.5937 0.2873 0.8303 0.034 Uiso 1 1 calc R
C2 C 0.7512(6) 0.0782(2) 0.64915(11) 0.0168(12) Uani 1 1 d .
C6 C 0.7278(6) 0.1411(3) 0.69593(12) 0.0169(12) Uani 1 1 d .
C11 C 0.6400(6) 0.2554(3) 0.78822(11) 0.0205(12) Uani 1 1 d .
C22 C 0.9898(6) -0.0094(3) 0.63094(10) 0.0190(12) Uani 1 1 d .
C4 C 0.6754(6) 0.2047(3) 0.65019(11) 0.0194(12) Uani 1 1 d .
H4 H 0.6470 0.2471 0.6404 0.023 Uiso 1 1 calc R
C14 C 0.6898(6) 0.1881(3) 0.83298(11) 0.0296(13) Uani 1 1 d .
H14 H 0.6869 0.1859 0.8534 0.036 Uiso 1 1 calc R
C20 C 0.5436(6) 0.3883(3) 0.72777(11) 0.0283(14) Uani 1 1 d .
H20 H 0.5432 0.3892 0.7073 0.034 Uiso 1 1 calc R
C18 C 0.4990(6) 0.4468(3) 0.77372(13) 0.0339(14) Uani 1 1 d .
H18 H 0.4704 0.4877 0.7845 0.041 Uiso 1 1 calc R
C15 C 0.7498(6) 0.1291(3) 0.81701(12) 0.0264(13) Uani 1 1 d .
H15 H 0.7885 0.0878 0.8266 0.032 Uiso 1 1 calc R
C28 C 0.5113(6) 0.1374(3) 0.58809(10) 0.0199(12) Uani 1 1 d .
C23 C 1.0373(6) -0.0660(3) 0.60744(10) 0.0204(12) Uani 1 1 d .
C30 C 0.3140(7) 0.1292(3) 0.54152(10) 0.0242(13) Uani 1 1 d .
C21 C 0.7895(6) 0.0067(3) 0.63476(11) 0.0213(13) Uani 1 1 d .
C27 C 0.6989(6) 0.1527(3) 0.60058(10) 0.0185(12) Uani 1 1 d .
C1 C 0.7625(6) 0.0791(2) 0.67911(12) 0.0183(12) Uani 1 1 d .
H1 H 0.7945 0.0370 0.6888 0.022 Uiso 1 1 calc R
C29 C 0.5031(7) 0.1219(3) 0.55485(10) 0.0210(13) Uani 1 1 d .
C8 C 0.6417(6) 0.2618(3) 0.72503(13) 0.0207(13) Uani 1 1 d .
C24 C 1.2239(6) -0.0985(3) 0.60997(11) 0.0201(12) Uani 1 1 d .
C25 C 1.2989(7) -0.1287(3) 0.58111(11) 0.0265(13) Uani 1 1 d .
C31 C 0.2897(8) 0.0917(3) 0.51152(12) 0.0344(14) Uani 1 1 d .
C26 C 1.4546(7) -0.1795(3) 0.58468(12) 0.0304(14) Uani 1 1 d .
C32 C 0.1229(9) 0.1132(4) 0.49434(14) 0.0499(17) Uani 1 1 d .

loop_
_atom_site_aniso_label
_atom_site_aniso_U_11
_atom_site_aniso_U_22
_atom_site_aniso_U_33
_atom_site_aniso_U_23
_atom_site_aniso_U_13
_atom_site_aniso_U_12
F4 0.0209(15) 0.0233(16) 0.0252(16) -0.0024(13) 0.0020(13) -0.0037(14)
F14 0.0169(15) 0.0352(17) 0.0217(15) -0.0005(13) 0.0035(13) 0.0028(14)
F16 0.0211(15) 0.0274(16) 0.0215(15) 0.0081(14) -0.0008(13) -0.0055(14)
F2 0.0206(15) 0.0306(17) 0.0211(17) -0.0082(13) -0.0047(14) 0.0014(13)
F19 0.0319(17) 0.0374(17) 0.0225(16) 0.0049(14) 0.0028(14) -0.0058(16)
F17 0.0281(16) 0.0267(17) 0.0219(15) -0.0036(13) -0.0026(13) 0.0059(15)
F5 0.0228(16) 0.0218(16) 0.0366(17) -0.0061(13) -0.0009(13) -0.0030(15)
F1 0.0297(16) 0.0218(16) 0.0249(15) 0.0004(14) 0.0069(14) -0.0046(13)
F3 0.0285(16) 0.0322(17) 0.0185(17) 0.0012(13) -0.0045(13) 0.0051(13)
F15 0.0299(16) 0.0267(19) 0.0237(16) 0.0059(13) -0.0011(13) -0.0095(14)
F7 0.0322(17) 0.0311(18) 0.0282(17) 0.0095(15) -0.0005(14) 0.0070(14)
F8 0.0210(17) 0.0299(17) 0.055(2) -0.0087(15) -0.0048(15) 0.0001(15)
F10 0.0355(18) 0.0356(17) 0.0314(17) -0.0059(14) -0.0054(15) 0.0100(16)
F6 0.0350(17) 0.0326(17) 0.0142(17) -0.0001(14) -0.0011(13) 0.0076(14)
F18 0.0329(17) 0.0264(18) 0.0272(16) -0.0078(13) -0.0029(13) 0.0080(15)
F20 0.0264(17) 0.052(2) 0.0287(17) 0.0062(15) -0.0043(15) -0.0055(15)
F13 0.0287(17) 0.0226(18) 0.0477(18) 0.0058(15) 0.0029(14) 0.0008(15)
F11 0.0204(18) 0.0330(19) 0.111(3) -0.0174(18) -0.010(2) 0.0035(15)
F21 0.0436(19) 0.0269(19) 0.0328(17) -0.0006(14) -0.0123(14) 0.0079(15)
F22 0.074(2) 0.031(2) 0.0443(19) -0.0077(16) -0.0275(17) -0.0006(17)
F9 0.052(2) 0.0297(18) 0.0495(19) 0.0172(16) 0.0275(16) 0.0112(16)
F23 0.066(2) 0.062(2) 0.0158(17) -0.0052(15) -0.0002(17) 0.0086(18)
F25 0.087(3) 0.060(2) 0.045(2) 0.0112(19) -0.0304(19) 0.012(2)
F12 0.060(2) 0.054(2) 0.060(2) 0.0157(18) 0.0363(19) 0.0275(18)
N1 0.017(2) 0.026(3) 0.015(3) -0.002(2) -0.0001(19) 0.000(2)
F24 0.046(2) 0.103(3) 0.062(3) -0.001(2) -0.026(2) -0.003(2)
N2 0.021(2) 0.022(3) 0.021(3) 0.000(3) -0.001(2) -0.001(2)
F26 0.121(3) 0.078(3) 0.055(2) -0.025(2) -0.056(2) 0.017(2)
C10 0.018(3) 0.017(4) 0.030(4) 0.001(3) 0.000(3) -0.004(3)
C19 0.028(3) 0.029(4) 0.037(4) -0.003(3) 0.003(3) 0.004(3)
C3 0.011(3) 0.027(4) 0.016(3) 0.003(3) -0.001(2) -0.003(2)
C17 0.030(3) 0.032(4) 0.030(3) -0.006(4) 0.009(3) -0.006(3)
C7 0.019(3) 0.018(4) 0.017(4) -0.006(4) 0.004(2) -0.001(3)
C9 0.017(3) 0.020(4) 0.019(4) -0.003(4) 0.001(2) -0.002(3)
C5 0.014(3) 0.016(4) 0.018(4) -0.004(3) 0.000(2) -0.002(2)
C16 0.020(3) 0.025(4) 0.026(4) -0.008(3) 0.002(3) -0.007(3)
C12 0.017(3) 0.023(4) 0.029(4) -0.006(4) 0.000(3) -0.003(3)
C13 0.020(3) 0.034(4) 0.031(4) -0.012(3) 0.005(3) -0.003(3)
C2 0.014(3) 0.017(4) 0.020(4) -0.003(3) 0.002(2) -0.002(2)
C6 0.015(3) 0.018(4) 0.018(4) 0.001(3) -0.001(2) 0.000(2)
C11 0.016(3) 0.030(4) 0.016(4) -0.001(3) 0.001(2) -0.005(3)
C22 0.025(3) 0.022(3) 0.010(3) 0.001(3) -0.002(3) -0.004(3)
C4 0.016(3) 0.018(3) 0.024(4) 0.004(3) -0.001(2) -0.001(2)
C14 0.029(3) 0.039(4) 0.021(3) -0.006(4) 0.003(3) -0.007(3)
C20 0.025(3) 0.035(4) 0.025(3) -0.007(4) 0.003(3) -0.003(3)
C18 0.032(3) 0.022(4) 0.048(5) -0.016(3) 0.015(3) -0.002(3)
C15 0.026(3) 0.036(4) 0.017(4) 0.001(3) 0.001(3) -0.006(3)
C28 0.021(3) 0.014(3) 0.025(4) 0.005(3) -0.002(3) 0.001(3)
C23 0.023(3) 0.022(3) 0.016(3) 0.001(3) 0.000(2) -0.003(3)
C30 0.030(4) 0.024(4) 0.018(3) 0.003(3) -0.002(3) 0.000(3)
C21 0.023(3) 0.027(4) 0.014(3) 0.004(3) -0.003(3) -0.005(3)
C27 0.019(3) 0.014(3) 0.023(4) 0.006(3) 0.003(3) -0.005(3)
C1 0.016(3) 0.017(4) 0.022(4) 0.003(3) 0.003(2) 0.002(2)
C29 0.029(3) 0.017(4) 0.017(3) -0.001(3) 0.003(3) -0.001(3)
C8 0.014(3) 0.017(4) 0.031(5) -0.003(3) 0.001(3) -0.002(3)
C24 0.020(3) 0.015(3) 0.026(3) 0.001(3) -0.002(3) -0.003(3)
C25 0.027(4) 0.024(3) 0.029(4) 0.008(3) 0.005(3) 0.003(3)
C31 0.050(4) 0.024(4) 0.029(4) 0.001(3) -0.001(4) 0.001(3)
C26 0.023(4) 0.026(4) 0.042(4) 0.005(3) 0.003(3) -0.006(3)
C32 0.069(6) 0.051(5) 0.030(4) -0.004(4) -0.028(4) 0.010(4)

loop_
_atom_type_symbol
_atom_type_description
_atom_type_scat_dispersion_real
_atom_type_scat_dispersion_imag
_atom_type_scat_source
C C 0.0033 0.0016 'International Tables Vol C Tables 4.2.6.8 and 6.1.1.4'
H H 0.0000 0.0000 'International Tables Vol C Tables 4.2.6.8 and 6.1.1.4'
N N 0.0061 0.0033 'International Tables Vol C Tables 4.2.6.8 and 6.1.1.4'
F F 0.0171 0.0103 'International Tables Vol C Tables 4.2.6.8 and 6.1.1.4'

loop_
_geom_angle_atom_site_label_1
_geom_angle_atom_site_label_2
_geom_angle_atom_site_label_3
_geom_angle
C7 N1 C6 116.6(4)
C8 N2 C5 116.0(4)
C20 C10 C12 120.2(5)
C20 C10 C8 119.6(5)
C12 C10 C8 120.2(5)
C20 C19 C18 117.9(5)
C20 C19 H19 121.0
C18 C19 H19 121.0
C4 C3 C2 118.9(4)
C4 C3 C27 115.7(4)
C2 C3 C27 125.4(4)
C18 C17 C12 122.2(5)
C18 C17 H17 118.9
C12 C17 H17 118.9
N1 C7 C8 121.8(4)
N1 C7 C9 117.8(5)
C8 C7 C9 120.4(5)
C16 C9 C11 120.2(4)
C16 C9 C7 120.7(5)
C11 C9 C7 119.1(5)
N2 C5 C6 122.0(4)
N2 C5 C4 119.0(5)
C6 C5 C4 119.0(5)
C15 C16 C9 121.3(4)
C15 C16 H16 119.3
C9 C16 H16 119.4
C17 C12 C10 117.0(5)
C17 C12 C11 123.1(5)
C10 C12 C11 119.9(5)
C14 C13 C11 121.7(5)
C14 C13 H13 119.2
C11 C13 H13 119.2
C1 C2 C3 118.8(4)
C1 C2 C21 115.5(4)
C3 C2 C21 125.6(4)
N1 C6 C5 121.6(4)
N1 C6 C1 119.9(5)
C5 C6 C1 118.5(5)
C9 C11 C13 117.1(5)
C9 C11 C12 120.9(5)
C13 C11 C12 122.0(5)
F4 C22 F3 107.1(3)
F4 C22 C23 108.1(4)
F3 C22 C23 108.6(4)
F4 C22 C21 108.8(4)
F3 C22 C21 108.1(4)
C23 C22 C21 115.9(4)
C3 C4 C5 122.0(4)
C3 C4 H4 119.0
C5 C4 H4 119.0
C13 C14 C15 120.9(5)
C13 C14 H14 119.6
C15 C14 H14 119.6
C19 C20 C10 121.6(5)
C19 C20 H20 119.2
C10 C20 H20 119.2
C17 C18 C19 121.1(5)
C17 C18 H18 119.4
C19 C18 H18 119.4
C16 C15 C14 118.9(5)
C16 C15 H15 120.6
C14 C15 H15 120.6
F16 C28 F17 106.7(4)
F16 C28 C29 108.6(4)
F17 C28 C29 109.1(4)
F16 C28 C27 109.8(4)
F17 C28 C27 106.8(4)
C29 C28 C27 115.5(4)
F6 C23 F5 108.3(4)
F6 C23 C24 108.8(4)
F5 C23 C24 108.1(4)
F6 C23 C22 107.3(4)
F5 C23 C22 108.9(4)
C24 C23 C22 115.4(4)
F20 C30 F21 108.8(4)
F20 C30 C31 107.8(4)
F21 C30 C31 107.8(4)
F20 C30 C29 109.0(4)
F21 C30 C29 108.8(4)
C31 C30 C29 114.4(4)
F2 C21 F1 105.3(4)
F2 C21 C2 113.5(4)
F1 C21 C2 109.3(4)
F2 C21 C22 108.3(4)
F1 C21 C22 105.9(4)
C2 C21 C22 113.9(4)
F14 C27 F15 106.0(3)
F14 C27 C3 111.9(4)
F15 C27 C3 109.0(4)
F14 C27 C28 110.2(4)
F15 C27 C28 105.6(4)
C3 C27 C28 113.7(4)
C2 C1 C6 122.7(4)
C2 C1 H1 118.6
C6 C1 H1 118.6
F18 C29 F19 108.6(4)
F18 C29 C28 108.6(4)
F19 C29 C28 108.5(4)
F18 C29 C30 109.3(4)
F19 C29 C30 108.0(4)
C28 C29 C30 113.8(4)
N2 C8 C7 121.8(4)
N2 C8 C10 118.9(5)
C7 C8 C10 119.3(5)
F8 C24 F7 107.2(4)
F8 C24 C23 109.6(4)
F7 C24 C23 107.8(4)
F8 C24 C25 108.6(4)
F7 C24 C25 108.8(4)
C23 C24 C25 114.6(4)
F9 C25 F10 108.3(4)
F9 C25 C26 108.1(4)
F10 C25 C26 107.8(4)
F9 C25 C24 108.6(4)
F10 C25 C24 108.8(4)
C26 C25 C24 114.9(4)
F22 C31 F23 107.7(4)
F22 C31 C32 106.9(5)
F23 C31 C32 108.3(4)
F22 C31 C30 108.9(4)
F23 C31 C30 109.3(4)
C32 C31 C30 115.4(5)
F13 C26 F11 107.7(4)
F13 C26 F12 107.1(4)
F11 C26 F12 109.0(4)
F13 C26 C25 112.2(4)
F11 C26 C25 110.4(4)
F12 C26 C25 110.3(4)
F26 C32 F24 109.0(6)
F26 C32 F25 108.1(5)
F24 C32 F25 108.7(5)
F26 C32 C31 109.6(5)
F24 C32 C31 111.2(5)
F25 C32 C31 110.2(5)

loop_
_geom_bond_atom_site_label_1
_geom_bond_atom_site_label_2
_geom_bond_distance
F4 C22 1.348(5)
F14 C27 1.348(5)
F16 C28 1.346(5)
F2 C21 1.349(5)
F19 C29 1.347(5)
F17 C28 1.351(5)
F5 C23 1.347(5)
F1 C21 1.374(5)
F3 C22 1.359(5)
F15 C27 1.353(5)
F7 C24 1.352(5)
F8 C24 1.342(5)
F10 C25 1.356(5)
F6 C23 1.345(5)
F18 C29 1.339(5)
F20 C30 1.337(5)
F13 C26 1.321(5)
F11 C26 1.324(6)
F21 C30 1.340(5)
F22 C31 1.337(5)
F9 C25 1.336(5)
F23 C31 1.348(6)
F25 C32 1.336(6)
F12 C26 1.330(6)
N1 C7 1.322(5)
N1 C6 1.352(5)
F24 C32 1.315(7)
N2 C8 1.329(6)
N2 C5 1.356(6)
F26 C32 1.310(6)
C10 C20 1.393(6)
C10 C12 1.406(6)
C10 C8 1.463(6)
C19 C20 1.384(6)
C19 C18 1.392(7)
C19 H19 0.9300
C3 C4 1.375(6)
C3 C2 1.437(6)
C3 C27 1.529(6)
C17 C18 1.359(7)
C17 C12 1.402(7)
C17 H17 0.9300
C7 C8 1.435(6)
C7 C9 1.462(6)
C9 C16 1.392(6)
C9 C11 1.407(6)
C5 C6 1.405(6)
C5 C4 1.409(6)
C16 C15 1.371(6)
C16 H16 0.9300
C12 C11 1.467(7)
C13 C14 1.359(6)
C13 C11 1.409(6)
C13 H13 0.9300
C2 C1 1.364(6)
C2 C21 1.510(6)
C6 C1 1.408(6)
C22 C23 1.541(6)
C22 C21 1.548(6)
C4 H4 0.9300
C14 C15 1.391(6)
C14 H14 0.9300
C20 H20 0.9300
C18 H18 0.9300
C15 H15 0.9300
C28 C29 1.539(6)
C28 C27 1.548(6)
C23 C24 1.533(6)
C30 C31 1.543(7)
C30 C29 1.553(7)
C1 H1 0.9300
C24 C25 1.535(6)
C25 C26 1.515(7)
C31 C32 1.532(8)
